data_1539415
loop_
_publ_author_name
'Urusov, V.S.'
'Rusakov, V.S.'
'Kabalov, Yu.K.'
'Yudintsev, S.V.'

_publ_section_title
;
 Tetragonalization of ferrigarnets (Ca3-x Ax) (Zr2-y Fey) Fe2 O12 by
 moessbauer spectroscopy and Ritveld method data
;
_journal_name_full 'Doklady Akad. Nauk'
_journal_page_first 609
_journal_page_last 616
_journal_volume 399
_journal_year 2004
_chemical_formula_sum 'Ca2.4 Ce0.6 Fe2.9 O12 Zr2'
_chemical_name_systematic 'Ca2.4 Ce0.6 Zr2 Fe2.9 O12'
_space_group_IT_number 142
_symmetry_space_group_name_Hall '-I 4bd 2c'
_symmetry_space_group_name_H-M 'I 41/a c d :2'
_cell_angle_alpha 90
_cell_angle_beta 90
_cell_angle_gamma 90
_cell_formula_units_Z 8
_cell_length_a 12.713
_cell_length_b 12.713
_cell_length_c 12.7153
_cell_volume 2055.051
_citation_journal_id_ASTM DAKNEQ
_cod_data_source_file Urusov_DAKNEQ_2004_593.cif
_cod_data_source_block Ca2.4Ce0.6Fe2.9O12Zr2
_cod_original_cell_volume 2055.052
_cod_database_code 1539415

loop_
_symmetry_equiv_pos_as_xyz
x,y,z
-y+1/4,x+3/4,z+1/4
-x+1/2,-y,z+1/2
y+1/4,-x+1/4,z+3/4
x,-y,-z+1/2
y+1/4,x+3/4,-z+3/4
-x+1/2,y,-z
-y+1/4,-x+1/4,-z+1/4
-x,-y,-z
y-1/4,-x-3/4,-z-1/4
x-1/2,y,-z-1/2
-y-1/4,x-1/4,-z-3/4
-x,y,z-1/2
-y-1/4,-x-3/4,z-3/4
x-1/2,-y,z
y-1/4,x-1/4,z-1/4
x+1/2,y+1/2,z+1/2
-y+3/4,x+5/4,z+3/4
-x+1,-y+1/2,z+1
y+3/4,-x+3/4,z+5/4
x+1/2,-y+1/2,-z+1
y+3/4,x+5/4,-z+5/4
-x+1,y+1/2,-z+1/2
-y+3/4,-x+3/4,-z+3/4
-x+1/2,-y+1/2,-z+1/2
y+1/4,-x-1/4,-z+1/4
x,y+1/2,-z
-y+1/4,x+1/4,-z-1/4
-x+1/2,y+1/2,z
-y+1/4,-x-1/4,z-1/4
x,-y+1/2,z+1/2
y+1/4,x+1/4,z+1/4

loop_
_atom_site_label
_atom_site_type_symbol
_atom_site_fract_x
_atom_site_fract_y
_atom_site_fract_z
_atom_site_occupancy
_atom_site_U_iso_or_equiv
Fe1 Fe+3 0.378 0 0.25 0.96 0.0
Fe2 Fe+3 0 0.25 0.375 1 0.0
Zr1 Zr+4 0 0 0 1 0.0
Ce1 Ce+4 0.124 0 0.25 0.26 0.0
O3 O-2 0.197 0.288 0.095 1 0.0
Ca1 Ca+2 0.124 0 0.25 0.74 0.0
Ce2 Ce+4 0 0.25 0.125 0.12 0.0
O1 O-2 0.279 0.094 0.192 1 0.0
O2 O-2 0.098 0.194 0.276 1 0.0
Ca2 Ca+2 0 0.25 0.125 0.88 0.0
